data_4060888
loop_
_publ_author_name
'Izmer, Vyatcheslav V.'
'Lebedev, Artyom Y.'
'Nikulin, Mikhail V.'
'Ryabov, Alexey N.'
'Asachenko, Andrei F.'
'Lygin, Alexander V.'
'Sorokin, Denis A.'
'Voskoboynikov, Alexander Z.'

_publ_section_title
;
 Palladium-Catalyzed Pathways to Aryl-Substituted Indenes:
 Efficient Synthesis of Ligands and the Respectiveansa-Zirconocenes
;
_journal_coden_ASTM ORGND7
_journal_issue 5
_journal_name_full Organometallics
_journal_page_first 1217
_journal_page_last 1229
_journal_paper_doi 10.1021/om050937e
_journal_volume 25
_journal_year 2006
_chemical_formula_moiety 'C11 H15 B O3'
_chemical_formula_sum 'C11 H15 B O3'
_chemical_formula_weight 206.04
_space_group_IT_number 2
_space_group_name_Hall '-P 1'
_space_group_name_H-M_alt 'P -1'
_symmetry_cell_setting triclinic
_symmetry_space_group_name_Hall '-P 1'
_symmetry_space_group_name_H-M 'P -1'
_cell_angle_alpha 80.84(3)
_cell_angle_beta 72.12(3)
_cell_angle_gamma 78.97(3)
_cell_formula_units_Z 2
_cell_length_a 7.7770(16)
_cell_length_b 8.5360(17)
_cell_length_c 8.7480(17)
_cell_measurement_temperature 293(2)
_cell_volume 539.33(19)
_diffrn_ambient_temperature 293(2)
_exptl_crystal_density_diffrn 1.269
_cod_duplicate_entry 4074843
_cod_depositor_comments
;
The following automatic conversions were performed:
'_symmetry_cell_setting' value 'Triclinic' changed to 'triclinic'
according to '/home/saulius/struct/CIF-dictionaries/cif_core.dic'
dictionary named 'cif_core.dic' version 2.4.1 from 2010-06-29.

Automatic conversion script
Id: cif_fix_enum 1527 2010-12-29 10:47:43Z saulius 
;
_cod_database_code 4060888

loop_
_symmetry_equiv_pos_as_xyz
'x, y, z'
'-x, -y, -z'

loop_
_atom_site_label
_atom_site_type_symbol
_atom_site_fract_x
_atom_site_fract_y
_atom_site_fract_z
_atom_site_U_iso_or_equiv
_atom_site_adp_type
_atom_site_occupancy
_atom_site_symmetry_multiplicity
_atom_site_calc_flag
_atom_site_refinement_flags
_atom_site_disorder_assembly
_atom_site_disorder_group
O1 O 0.92151(16) 0.16276(15) 0.65145(15) 0.0504(3) Uani 1 1 d . . .
C1 C 0.6005(2) 0.29638(18) 0.65465(17) 0.0361(4) Uani 1 1 d . . .
B1 B 0.7816(2) 0.1795(2) 0.5863(2) 0.0380(4) Uani 1 1 d . . .
H1 H 1.016(4) 0.078(3) 0.613(3) 0.089(8) Uiso 1 1 d . . .
O2 O 0.80038(16) 0.08743(14) 0.46563(15) 0.0479(3) Uani 1 1 d . . .
C2 C 0.59644(19) 0.44133(17) 0.71125(17) 0.0342(3) Uani 1 1 d . . .
H2 H 0.724(3) 0.121(3) 0.409(3) 0.065(6) Uiso 1 1 d . . .
O3 O 0.35665(16) 0.83359(13) 0.78119(13) 0.0466(3) Uani 1 1 d . . .
C3 C 0.4316(2) 0.54072(17) 0.77013(17) 0.0353(4) Uani 1 1 d . . .
C4 C 0.2677(2) 0.49843(19) 0.7744(2) 0.0419(4) Uani 1 1 d . . .
H4 H 0.154(3) 0.572(2) 0.817(2) 0.057(5) Uiso 1 1 d . . .
C5 C 0.2677(2) 0.3554(2) 0.7191(2) 0.0440(4) Uani 1 1 d . . .
H5 H 0.163(3) 0.320(2) 0.720(2) 0.045(5) Uiso 1 1 d . . .
C6 C 0.4320(2) 0.2567(2) 0.6603(2) 0.0420(4) Uani 1 1 d . . .
H6 H 0.431(2) 0.160(2) 0.620(2) 0.053(5) Uiso 1 1 d . . .
C7 C 0.7525(2) 0.51755(19) 0.7187(2) 0.0404(4) Uani 1 1 d . . .
H7B H 0.793(3) 0.467(2) 0.817(2) 0.054(5) Uiso 1 1 d . . .
H7A H 0.860(3) 0.507(2) 0.621(2) 0.056(5) Uiso 1 1 d . . .
C8 C 0.6697(2) 0.69447(18) 0.73731(19) 0.0402(4) Uani 1 1 d . . .
H8 H 0.672(2) 0.754(2) 0.623(2) 0.044(4) Uiso 1 1 d . . .
C9 C 0.4673(2) 0.68811(17) 0.82359(18) 0.0373(4) Uani 1 1 d . . .
H9 H 0.444(2) 0.6769(19) 0.944(2) 0.039(4) Uiso 1 1 d . . .
C10 C 0.7597(3) 0.7837(2) 0.8202(3) 0.0558(5) Uani 1 1 d . . .
H10C H 0.700(3) 0.894(3) 0.828(3) 0.077(7) Uiso 1 1 d . . .
H10B H 0.758(3) 0.727(3) 0.931(3) 0.081(7) Uiso 1 1 d . . .
H10A H 0.893(3) 0.785(3) 0.755(3) 0.082(7) Uiso 1 1 d . . .
C11 C 0.2166(4) 0.8977(3) 0.9100(3) 0.0746(7) Uani 1 1 d . . .
H11C H 0.135(3) 0.821(3) 0.960(3) 0.081(7) Uiso 1 1 d . . .
H11B H 0.269(4) 0.922(3) 0.988(3) 0.105(10) Uiso 1 1 d . . .
H11A H 0.150(6) 0.994(5) 0.8697(5) 0.182(17) Uiso 1 1 d . . .

loop_
_atom_site_aniso_label
_atom_site_aniso_U_11
_atom_site_aniso_U_22
_atom_site_aniso_U_33
_atom_site_aniso_U_23
_atom_site_aniso_U_13
_atom_site_aniso_U_12
O1 0.0441(7) 0.0477(7) 0.0644(8) -0.0247(6) -0.0240(6) 0.0110(5)
C1 0.0370(8) 0.0329(7) 0.0365(8) -0.0063(6) -0.0102(6) 0.0012(6)
B1 0.0402(9) 0.0312(8) 0.0410(9) -0.0062(7) -0.0112(7) -0.0004(7)
O2 0.0471(7) 0.0454(7) 0.0528(7) -0.0207(5) -0.0223(6) 0.0149(5)
C2 0.0326(7) 0.0329(7) 0.0347(7) -0.0049(6) -0.0088(6) 0.0007(6)
O3 0.0512(7) 0.0379(6) 0.0451(6) -0.0142(5) -0.0131(5) 0.0137(5)
C3 0.0345(7) 0.0327(7) 0.0360(7) -0.0053(6) -0.0097(6) 0.0019(6)
C4 0.0320(8) 0.0413(9) 0.0493(9) -0.0071(7) -0.0107(7) 0.0021(6)
C5 0.0332(8) 0.0456(9) 0.0554(10) -0.0076(7) -0.0134(7) -0.0081(7)
C6 0.0448(9) 0.0354(8) 0.0475(9) -0.0089(7) -0.0146(7) -0.0043(7)
C7 0.0332(8) 0.0378(8) 0.0497(9) -0.0103(7) -0.0113(7) -0.0004(6)
C8 0.0417(9) 0.0357(8) 0.0441(9) -0.0070(7) -0.0136(7) -0.0032(6)
C9 0.0414(8) 0.0323(8) 0.0374(8) -0.0075(6) -0.0132(6) 0.0029(6)
C10 0.0603(12) 0.0468(11) 0.0689(13) -0.0116(9) -0.0254(10) -0.0124(9)
C11 0.0816(16) 0.0639(14) 0.0583(12) -0.0243(11) -0.0069(12) 0.0297(12)

loop_
_geom_bond_atom_site_label_1
_geom_bond_atom_site_label_2
_geom_bond_distance
_geom_bond_site_symmetry_2
_geom_bond_publ_flag
O1 B1 1.351(2) . ?
O1 H1 0.95(3) . ?
C1 C2 1.396(2) . ?
C1 C6 1.400(2) . ?
C1 B1 1.572(2) . ?
B1 O2 1.371(2) . ?
O2 H2 0.87(2) . ?
C2 C3 1.395(2) . ?
C2 C7 1.505(2) . ?
O3 C11 1.404(2) . ?
O3 C9 1.4357(18) . ?
C3 C4 1.377(2) . ?
C3 C9 1.510(2) . ?
C4 C5 1.383(2) . ?
C4 H4 0.99(2) . ?
C5 C6 1.389(2) . ?
C5 H5 0.916(19) . ?
C6 H6 0.95(2) . ?
C7 C8 1.537(2) . ?
C7 H7B 1.008(19) . ?
C7 H7A 1.00(2) . ?
C8 C10 1.512(2) . ?
C8 C9 1.529(2) . ?
C8 H8 1.042(18) . ?
C9 H9 1.003(17) . ?
C10 H10C 0.97(3) . ?
C10 H10B 1.01(2) . ?
C10 H10A 1.02(2) . ?
C11 H11C 1.02(2) . ?
C11 H11B 0.96(3) . ?
C11 H11A 0.98(5) . ?
